data_7159024
loop_
_publ_author_name
'Gong, Xin'
'Yu, Na'
'Gu, Linghui'
'Li, Zheyu'
'Ma, Wenbo'
'Zhao, Fei'

_publ_section_title
;
 Redox-neutral rhodium(III)-catalyzed divergent synthesis of
 tetrasubstituted 1,3-enynes and alkynylated benzofurans.
;
_journal_issue 1
_journal_name_full 'Organic &amp; biomolecular chemistry'
_journal_page_first 147
_journal_page_last 152
_journal_paper_doi 10.1039/d2ob01800d
_journal_volume 21
_journal_year 2022
_chemical_formula_moiety 'C18 H22 Cl N O2'
_chemical_formula_sum 'C18 H22 Cl N O2'
_chemical_formula_weight 319.81
_space_group_crystal_system monoclinic
_space_group_IT_number 14
_space_group_name_Hall '-P 2ybc'
_space_group_name_H-M_alt 'P 1 21/c 1'
_atom_sites_solution_hydrogens geom
_atom_sites_solution_primary dual
_audit_creation_date 2022-07-14
_audit_creation_method
;
Olex2 1.5-beta
(compiled 2021.12.09 svn.r5202d8cf for OlexSys, GUI svn.r6439)
;
_audit_update_record
;
2022-08-12 deposited with the CCDC.	2022-11-28 downloaded from the CCDC.
;
_cell_angle_alpha 90
_cell_angle_beta 94.377(4)
_cell_angle_gamma 90
_cell_formula_units_Z 4
_cell_length_a 17.3131(9)
_cell_length_b 8.5318(4)
_cell_length_c 11.6113(4)
_cell_measurement_reflns_used 1671
_cell_measurement_temperature 150.00(10)
_cell_measurement_theta_max 69.8420
_cell_measurement_theta_min 2.6070
_cell_volume 1710.13(13)
_computing_cell_refinement 'CrysAlisPro 1.171.39.33c (Rigaku OD, 2017)'
_computing_data_collection 'CrysAlisPro 1.171.39.33c (Rigaku OD, 2017)'
_computing_data_reduction 'CrysAlisPro 1.171.39.33c (Rigaku OD, 2017)'
_computing_molecular_graphics 'Olex2 1.5-beta (Dolomanov et al., 2009)'
_computing_publication_material 'Olex2 1.5-beta (Dolomanov et al., 2009)'
_computing_structure_refinement 'SHELXL 2017/1 (Sheldrick, 2015)'
_computing_structure_solution 'SHELXT 2014/5 (Sheldrick, 2014)'
_diffrn_ambient_environment N~2~
_diffrn_ambient_temperature 150.00(10)
_diffrn_detector 'CCD plate'
_diffrn_measured_fraction_theta_full 0.999
_diffrn_measured_fraction_theta_max 0.974
_diffrn_measurement_details
;
List of Runs (angles in degrees, time in seconds):

  # Type    Start    End  Width  t~exp~   \w     \q     \k     \f   Frames
#--------------------------------------------------------------------------
  1  \w     52.00  83.00   0.50    3.00    --   42.30 -82.00-180.00   62
  2  \w     83.00 132.00   0.50    3.00    --   42.30  77.00-150.00   98
  3  \w    -21.00  85.00   0.50    3.00    --   42.30 -82.00  30.00  212
  4  \w     17.00 107.00   0.50    3.00    --   42.30  57.00-180.00  180
  5  \w    -32.00  12.00   0.50    3.00    --   42.30 -82.00-180.00   88
  6  \w     55.00 144.00   0.50    6.00    --  101.60  38.00 -30.00  178
  7  \w     17.00  88.00   0.50    6.00    --  101.60 -50.00-150.00  142
  8  \w     43.00 133.00   0.50    6.00    --  101.60 -63.00 120.00  180
  9  \w     67.00 132.00   0.50    6.00    --  101.60 -50.00 120.00  130
 10  \w     98.00 130.00   0.50    6.00    --  101.60 -77.00  30.00   64
 11  \w     79.00 172.00   0.50    6.00    --  101.60  38.00 -60.00  186
 12  \w     14.00 120.00   0.50    6.00    --  101.60 -82.00   0.00  212
 13  \w     32.00 127.00   0.50    6.00    --  101.60 -63.00   0.00  190
;
_diffrn_measurement_device 'four-circle diffractometer'
_diffrn_measurement_device_type 'XtaLAB AFC12 (RINC): Kappa single'
_diffrn_measurement_method '\w scans'
_diffrn_orient_matrix_type 'CrysAlisPro convention (1999,Acta A55,543-557)'
_diffrn_orient_matrix_UB_11 0.0809545000
_diffrn_orient_matrix_UB_12 0.0712769000
_diffrn_orient_matrix_UB_13 0.0285030000
_diffrn_orient_matrix_UB_21 -0.0372291000
_diffrn_orient_matrix_UB_22 0.1605849000
_diffrn_orient_matrix_UB_23 0.0203403000
_diffrn_orient_matrix_UB_31 -0.0049938000
_diffrn_orient_matrix_UB_32 -0.0414983000
_diffrn_orient_matrix_UB_33 0.1284032000
_diffrn_radiation_monochromator mirror
_diffrn_radiation_probe x-ray
_diffrn_radiation_type 'Cu K\a'
_diffrn_radiation_wavelength 1.54184
_diffrn_reflns_av_R_equivalents 0.0642
_diffrn_reflns_av_unetI/netI 0.0763
_diffrn_reflns_Laue_measured_fraction_full 0.999
_diffrn_reflns_Laue_measured_fraction_max 0.974
_diffrn_reflns_limit_h_max 20
_diffrn_reflns_limit_h_min -21
_diffrn_reflns_limit_k_max 10
_diffrn_reflns_limit_k_min -10
_diffrn_reflns_limit_l_max 14
_diffrn_reflns_limit_l_min -9
_diffrn_reflns_number 8611
_diffrn_reflns_point_group_measured_fraction_full 0.999
_diffrn_reflns_point_group_measured_fraction_max 0.974
_diffrn_reflns_theta_full 67.684
_diffrn_reflns_theta_max 71.820
_diffrn_reflns_theta_min 2.560
_diffrn_source 'Rotating-anode X-ray tube'
_diffrn_source_type 'Rigaku (Cu) X-ray Source'
_exptl_absorpt_coefficient_mu 2.024
_exptl_absorpt_correction_T_max 1.00000
_exptl_absorpt_correction_T_min 0.61363
_exptl_absorpt_correction_type multi-scan
_exptl_absorpt_process_details
;
CrysAlisPro 1.171.39.33c (Rigaku Oxford Diffraction, 2017)
Empirical absorption correction using spherical harmonics,
 implemented in SCALE3 ABSPACK scaling algorithm.
;
_exptl_crystal_colour 'clear pale colourless'
_exptl_crystal_density_diffrn 1.242
_exptl_crystal_description block
_exptl_crystal_F_000 680
_exptl_crystal_size_max 0.13
_exptl_crystal_size_mid 0.12
_exptl_crystal_size_min 0.1
_refine_diff_density_max 0.960
_refine_diff_density_min -0.303
_refine_diff_density_rms 0.080
_refine_ls_extinction_method none
_refine_ls_goodness_of_fit_ref 1.057
_refine_ls_hydrogen_treatment constr
_refine_ls_matrix_type full
_refine_ls_number_parameters 203
_refine_ls_number_reflns 3275
_refine_ls_number_restraints 0
_refine_ls_restrained_S_all 1.057
_refine_ls_R_factor_all 0.0996
_refine_ls_R_factor_gt 0.0703
_refine_ls_shift/su_max 0.000
_refine_ls_shift/su_mean 0.000
_refine_ls_structure_factor_coef Fsqd
_refine_ls_weighting_details 'w=1/[\s^2^(Fo^2^)+(0.1131P)^2^] where P=(Fo^2^+2Fc^2^)/3'
_refine_ls_weighting_scheme calc
_refine_ls_wR_factor_gt 0.1770
_refine_ls_wR_factor_ref 0.1931
_reflns_Friedel_coverage 0.000
_reflns_number_gt 2350
_reflns_number_total 3275
_reflns_threshold_expression 'I > 2\s(I)'
_cod_data_source_file d2ob01800d2.cif
_cod_data_source_block gx-41_2
_cod_depositor_comments 'Adding full bibliography for 7159024.cif.'
_cod_database_code 7159024
_shelx_shelxl_version_number 2017/1
_chemical_oxdiff_formula 'C H O N Cl'
_shelx_space_group_comment
;
The symmetry employed for this shelxl refinement is uniquely defined
by the following loop, which should always be used as a source of
symmetry information in preference to the above space-group names.
They are only intended as comments.
;
_olex2_refinement_description
;
1. Fixed Uiso
 At 1.2 times of:
  All C(H) groups, All C(H,H) groups, All N(H) groups
 At 1.5 times of:
  All C(H,H,H) groups, All O(H) groups
2.a Secondary CH2 refined with riding coordinates:
 C8(H8A,H8B), C9(H9A,H9B), C14(H14A,H14B), C15(H15A,H15B)
2.b Aromatic/amide H refined with riding coordinates:
 N1(H1A), C2(H2), C4(H4), C5(H5)
2.c Idealised Me refined as rotating group:
 C10(H10A,H10B,H10C), C16(H16A,H16B,H16C), C18(H18A,H18B,H18C)
2.d Idealised tetrahedral OH refined as rotating group:
 O1(H1)
;
_olex2_submission_special_instructions 'No special instructions were received'
_oxdiff_exptl_absorpt_empirical_details
;
Empirical correction (ABSPACK) includes:
- Absorption correction using spherical harmonics
- Frame scaling
;
_oxdiff_exptl_absorpt_empirical_full_max 1.882
_oxdiff_exptl_absorpt_empirical_full_min 0.437

loop_
_space_group_symop_operation_xyz
'x, y, z'
'-x, y+1/2, -z+1/2'
'-x, -y, -z'
'x, -y-1/2, z-1/2'

loop_
_atom_site_label
_atom_site_type_symbol
_atom_site_fract_x
_atom_site_fract_y
_atom_site_fract_z
_atom_site_U_iso_or_equiv
_atom_site_adp_type
_atom_site_occupancy
_atom_site_site_symmetry_order
_atom_site_calc_flag
_atom_site_refinement_flags_posn
_atom_site_refinement_flags_adp
_atom_site_refinement_flags_occupancy
_atom_site_disorder_assembly
_atom_site_disorder_group
Cl1 Cl 0.44926(5) 0.76011(11) 0.55510(6) 0.0391(3) Uani 1 1 d . . . . .
O1 O 0.71143(14) 0.4744(3) 0.82721(16) 0.0331(6) Uani 1 1 d . . . . .
H1 H 0.704952 0.476631 0.896416 0.050 Uiso 1 1 calc R U . . .
O2 O 0.68938(15) 0.0207(3) 0.54963(17) 0.0344(6) Uani 1 1 d . . . . .
N1 N 0.70855(16) 0.2358(3) 0.6648(2) 0.0278(6) Uani 1 1 d . . . . .
H1A H 0.702649 0.271274 0.732888 0.033 Uiso 1 1 calc R U . . .
C1 C 0.65173(19) 0.5525(4) 0.6463(2) 0.0260(7) Uani 1 1 d . . . . .
C2 C 0.5893(2) 0.6209(4) 0.5833(2) 0.0299(7) Uani 1 1 d . . . . .
H2 H 0.588905 0.626325 0.503263 0.036 Uiso 1 1 calc R U . . .
C3 C 0.5276(2) 0.6810(4) 0.6381(2) 0.0297(7) Uani 1 1 d . . . . .
C4 C 0.5274(2) 0.6777(4) 0.7570(3) 0.0316(7) Uani 1 1 d . . . . .
H4 H 0.486364 0.721153 0.793301 0.038 Uiso 1 1 calc R U . . .
C5 C 0.5887(2) 0.6094(4) 0.8215(2) 0.0297(7) Uani 1 1 d . . . . .
H5 H 0.588710 0.606098 0.901516 0.036 Uiso 1 1 calc R U . . .
C6 C 0.65056(19) 0.5452(4) 0.7672(2) 0.0278(7) Uani 1 1 d . . . . .
C7 C 0.71715(19) 0.4925(4) 0.5823(2) 0.0277(7) Uani 1 1 d . . . . .
C8 C 0.7596(2) 0.6120(4) 0.5150(2) 0.0316(8) Uani 1 1 d . . . . .
H8A H 0.722724 0.687986 0.481372 0.038 Uiso 1 1 calc R U . . .
H8B H 0.783243 0.559898 0.452300 0.038 Uiso 1 1 calc R U . . .
C9 C 0.8220(2) 0.6972(5) 0.5904(3) 0.0403(9) Uani 1 1 d . . . . .
H9A H 0.798093 0.751895 0.651776 0.048 Uiso 1 1 calc R U . . .
H9B H 0.857966 0.620984 0.625832 0.048 Uiso 1 1 calc R U . . .
C10 C 0.8660(3) 0.8137(5) 0.5220(4) 0.0530(11) Uani 1 1 d . . . . .
H10A H 0.889149 0.760186 0.460538 0.079 Uiso 1 1 calc R U . . .
H10B H 0.905791 0.862287 0.571921 0.079 Uiso 1 1 calc R U . . .
H10C H 0.830997 0.892444 0.490111 0.079 Uiso 1 1 calc R U . . .
C11 C 0.73897(19) 0.3421(4) 0.5854(2) 0.0274(7) Uani 1 1 d . . . . .
C12 C 0.7965(2) 0.2824(4) 0.5130(2) 0.0303(7) Uani 1 1 d . . . . .
C13 C 0.8416(2) 0.2386(4) 0.4479(3) 0.0344(8) Uani 1 1 d . . . . .
C14 C 0.8964(2) 0.1905(5) 0.3641(3) 0.0403(9) Uani 1 1 d . . . . .
H14A H 0.871281 0.115564 0.310754 0.048 Uiso 1 1 calc R U . . .
H14B H 0.940273 0.138628 0.404769 0.048 Uiso 1 1 calc R U . . .
C15 C 0.9253(3) 0.3276(6) 0.2964(4) 0.0571(12) Uani 1 1 d . . . . .
H15A H 0.951414 0.401593 0.349573 0.069 Uiso 1 1 calc R U . . .
H15B H 0.881423 0.380736 0.256847 0.069 Uiso 1 1 calc R U . . .
C16 C 0.9812(3) 0.2756(6) 0.2078(4) 0.0604(13) Uani 1 1 d . . . . .
H16A H 0.953598 0.214266 0.148723 0.091 Uiso 1 1 calc R U . . .
H16B H 1.021920 0.213634 0.245441 0.091 Uiso 1 1 calc R U . . .
H16C H 1.002971 0.366246 0.173571 0.091 Uiso 1 1 calc R U . . .
C17 C 0.68806(18) 0.0859(4) 0.6446(2) 0.0262(7) Uani 1 1 d . . . . .
C18 C 0.6626(2) -0.0049(4) 0.7464(2) 0.0334(8) Uani 1 1 d . . . . .
H18A H 0.608438 -0.028849 0.734073 0.050 Uiso 1 1 calc R U . . .
H18B H 0.671462 0.056941 0.815240 0.050 Uiso 1 1 calc R U . . .
H18C H 0.691724 -0.100483 0.754770 0.050 Uiso 1 1 calc R U . . .

loop_
_atom_site_aniso_label
_atom_site_aniso_U_11
_atom_site_aniso_U_22
_atom_site_aniso_U_33
_atom_site_aniso_U_23
_atom_site_aniso_U_13
_atom_site_aniso_U_12
Cl1 0.0479(5) 0.0415(5) 0.0278(4) 0.0010(3) 0.0016(3) 0.0091(4)
O1 0.0457(14) 0.0383(14) 0.0153(9) -0.0015(9) 0.0020(8) 0.0031(11)
O2 0.0560(15) 0.0303(13) 0.0171(9) -0.0038(9) 0.0045(9) -0.0046(11)
N1 0.0437(16) 0.0239(14) 0.0162(10) -0.0004(10) 0.0058(10) -0.0005(13)
C1 0.0393(18) 0.0230(16) 0.0165(13) 0.0005(11) 0.0062(11) -0.0027(14)
C2 0.0446(19) 0.0300(18) 0.0154(12) 0.0002(12) 0.0048(12) -0.0014(15)
C3 0.0440(19) 0.0235(17) 0.0210(13) -0.0006(11) -0.0013(12) 0.0011(15)
C4 0.045(2) 0.0264(17) 0.0242(14) -0.0029(12) 0.0089(13) -0.0004(16)
C5 0.046(2) 0.0263(17) 0.0175(13) -0.0027(11) 0.0068(12) 0.0013(15)
C6 0.0402(18) 0.0248(17) 0.0185(13) -0.0012(11) 0.0032(11) -0.0009(14)
C7 0.0394(18) 0.0284(18) 0.0154(12) -0.0015(11) 0.0034(11) -0.0017(15)
C8 0.047(2) 0.0299(18) 0.0194(13) 0.0016(12) 0.0105(12) 0.0014(16)
C9 0.050(2) 0.036(2) 0.0347(17) 0.0069(15) -0.0002(15) -0.0065(17)
C10 0.054(3) 0.044(2) 0.061(2) 0.016(2) 0.0043(19) -0.006(2)
C11 0.0388(18) 0.0270(17) 0.0169(12) -0.0018(11) 0.0045(11) -0.0038(15)
C12 0.0414(19) 0.0276(18) 0.0223(14) -0.0001(12) 0.0047(13) 0.0015(15)
C13 0.049(2) 0.0286(18) 0.0261(15) 0.0010(13) 0.0066(13) 0.0007(16)
C14 0.047(2) 0.040(2) 0.0351(17) -0.0031(15) 0.0163(15) 0.0036(18)
C15 0.072(3) 0.052(3) 0.052(2) 0.003(2) 0.033(2) -0.001(2)
C16 0.064(3) 0.080(4) 0.040(2) 0.006(2) 0.0248(19) 0.002(3)
C17 0.0367(18) 0.0228(16) 0.0191(13) 0.0024(12) 0.0014(11) 0.0043(14)
C18 0.054(2) 0.0261(18) 0.0209(14) 0.0021(12) 0.0086(13) 0.0004(16)

loop_
_atom_type_symbol
_atom_type_description
_atom_type_scat_dispersion_real
_atom_type_scat_dispersion_imag
_atom_type_scat_source
C C 0.0181 0.0091 'International Tables Vol C Tables 4.2.6.8 and 6.1.1.4'
H H 0.0000 0.0000 'International Tables Vol C Tables 4.2.6.8 and 6.1.1.4'
Cl Cl 0.3639 0.7018 'International Tables Vol C Tables 4.2.6.8 and 6.1.1.4'
N N 0.0311 0.0180 'International Tables Vol C Tables 4.2.6.8 and 6.1.1.4'
O O 0.0492 0.0322 'International Tables Vol C Tables 4.2.6.8 and 6.1.1.4'

loop_
_geom_angle_atom_site_label_1
_geom_angle_atom_site_label_2
_geom_angle_atom_site_label_3
_geom_angle
_geom_angle_site_symmetry_1
_geom_angle_site_symmetry_3
_geom_angle_publ_flag
C6 O1 H1 109.5 . . ?
C11 N1 H1A 116.6 . . ?
C17 N1 H1A 116.6 . . ?
C17 N1 C11 126.9(2) . . ?
C2 C1 C6 118.4(3) . . ?
C2 C1 C7 118.2(2) . . ?
C6 C1 C7 123.4(3) . . ?
C1 C2 H2 119.6 . . ?
C3 C2 C1 120.8(3) . . ?
C3 C2 H2 119.6 . . ?
C2 C3 Cl1 119.1(2) . . ?
C4 C3 Cl1 120.0(3) . . ?
C4 C3 C2 120.9(3) . . ?
C3 C4 H4 120.3 . . ?
C5 C4 C3 119.4(3) . . ?
C5 C4 H4 120.3 . . ?
C4 C5 H5 119.8 . . ?
C4 C5 C6 120.4(3) . . ?
C6 C5 H5 119.8 . . ?
O1 C6 C1 117.5(3) . . ?
O1 C6 C5 122.3(3) . . ?
C5 C6 C1 120.2(3) . . ?
C1 C7 C8 116.3(3) . . ?
C11 C7 C1 122.7(3) . . ?
C11 C7 C8 121.0(3) . . ?
C7 C8 H8A 109.2 . . ?
C7 C8 H8B 109.2 . . ?
C7 C8 C9 112.1(3) . . ?
H8A C8 H8B 107.9 . . ?
C9 C8 H8A 109.2 . . ?
C9 C8 H8B 109.2 . . ?
C8 C9 H9A 109.2 . . ?
C8 C9 H9B 109.2 . . ?
H9A C9 H9B 107.9 . . ?
C10 C9 C8 112.0(3) . . ?
C10 C9 H9A 109.2 . . ?
C10 C9 H9B 109.2 . . ?
C9 C10 H10A 109.5 . . ?
C9 C10 H10B 109.5 . . ?
C9 C10 H10C 109.5 . . ?
H10A C10 H10B 109.5 . . ?
H10A C10 H10C 109.5 . . ?
H10B C10 H10C 109.5 . . ?
N1 C11 C12 117.3(3) . . ?
C7 C11 N1 120.8(3) . . ?
C7 C11 C12 121.9(3) . . ?
C13 C12 C11 175.9(3) . . ?
C12 C13 C14 177.4(4) . . ?
C13 C14 H14A 109.1 . . ?
C13 C14 H14B 109.1 . . ?
C13 C14 C15 112.6(3) . . ?
H14A C14 H14B 107.8 . . ?
C15 C14 H14A 109.1 . . ?
C15 C14 H14B 109.1 . . ?
C14 C15 H15A 109.2 . . ?
C14 C15 H15B 109.2 . . ?
C14 C15 C16 112.1(4) . . ?
H15A C15 H15B 107.9 . . ?
C16 C15 H15A 109.2 . . ?
C16 C15 H15B 109.2 . . ?
C15 C16 H16A 109.5 . . ?
C15 C16 H16B 109.5 . . ?
C15 C16 H16C 109.5 . . ?
H16A C16 H16B 109.5 . . ?
H16A C16 H16C 109.5 . . ?
H16B C16 H16C 109.5 . . ?
O2 C17 N1 124.1(3) . . ?
O2 C17 C18 119.7(3) . . ?
N1 C17 C18 116.2(3) . . ?
C17 C18 H18A 109.5 . . ?
C17 C18 H18B 109.5 . . ?
C17 C18 H18C 109.5 . . ?
H18A C18 H18B 109.5 . . ?
H18A C18 H18C 109.5 . . ?
H18B C18 H18C 109.5 . . ?

loop_
_geom_bond_atom_site_label_1
_geom_bond_atom_site_label_2
_geom_bond_distance
_geom_bond_site_symmetry_2
_geom_bond_publ_flag
Cl1 C3 1.738(3) . ?
O1 H1 0.8200 . ?
O1 C6 1.360(4) . ?
O2 C17 1.237(4) . ?
N1 H1A 0.8600 . ?
N1 C11 1.422(4) . ?
N1 C17 1.343(4) . ?
C1 C2 1.387(5) . ?
C1 C6 1.406(4) . ?
C1 C7 1.492(4) . ?
C2 H2 0.9300 . ?
C2 C3 1.383(5) . ?
C3 C4 1.382(4) . ?
C4 H4 0.9300 . ?
C4 C5 1.380(5) . ?
C5 H5 0.9300 . ?
C5 C6 1.396(5) . ?
C7 C8 1.510(4) . ?
C7 C11 1.337(5) . ?
C8 H8A 0.9700 . ?
C8 H8B 0.9700 . ?
C8 C9 1.522(5) . ?
C9 H9A 0.9700 . ?
C9 H9B 0.9700 . ?
C9 C10 1.515(5) . ?
C10 H10A 0.9600 . ?
C10 H10B 0.9600 . ?
C10 H10C 0.9600 . ?
C11 C12 1.444(4) . ?
C12 C13 1.188(5) . ?
C13 C14 1.468(5) . ?
C14 H14A 0.9700 . ?
C14 H14B 0.9700 . ?
C14 C15 1.515(6) . ?
C15 H15A 0.9700 . ?
C15 H15B 0.9700 . ?
C15 C16 1.531(5) . ?
C16 H16A 0.9600 . ?
C16 H16B 0.9600 . ?
C16 H16C 0.9600 . ?
C17 C18 1.507(4) . ?
C18 H18A 0.9600 . ?
C18 H18B 0.9600 . ?
C18 H18C 0.9600 . ?

loop_
_geom_torsion_atom_site_label_1
_geom_torsion_atom_site_label_2
_geom_torsion_atom_site_label_3
_geom_torsion_atom_site_label_4
_geom_torsion
_geom_torsion_site_symmetry_1
_geom_torsion_site_symmetry_2
_geom_torsion_site_symmetry_3
_geom_torsion_site_symmetry_4
_geom_torsion_publ_flag
Cl1 C3 C4 C5 177.6(3) . . . . ?
C1 C2 C3 Cl1 -178.0(3) . . . . ?
C1 C2 C3 C4 1.5(5) . . . . ?
C1 C7 C8 C9 84.1(4) . . . . ?
C1 C7 C11 N1 -10.0(5) . . . . ?
C1 C7 C11 C12 172.9(3) . . . . ?
C2 C1 C6 O1 178.5(3) . . . . ?
C2 C1 C6 C5 -1.7(5) . . . . ?
C2 C1 C7 C8 61.5(4) . . . . ?
C2 C1 C7 C11 -119.9(3) . . . . ?
C2 C3 C4 C5 -1.9(5) . . . . ?
C3 C4 C5 C6 0.5(5) . . . . ?
C4 C5 C6 O1 -178.9(3) . . . . ?
C4 C5 C6 C1 1.3(5) . . . . ?
C6 C1 C2 C3 0.3(5) . . . . ?
C6 C1 C7 C8 -117.7(3) . . . . ?
C6 C1 C7 C11 60.9(5) . . . . ?
C7 C1 C2 C3 -178.9(3) . . . . ?
C7 C1 C6 O1 -2.4(5) . . . . ?
C7 C1 C6 C5 177.5(3) . . . . ?
C7 C8 C9 C10 178.3(3) . . . . ?
C8 C7 C11 N1 168.5(3) . . . . ?
C8 C7 C11 C12 -8.6(5) . . . . ?
C11 N1 C17 O2 -3.9(5) . . . . ?
C11 N1 C17 C18 175.8(3) . . . . ?
C11 C7 C8 C9 -94.5(4) . . . . ?
C13 C14 C15 C16 -178.9(4) . . . . ?
C17 N1 C11 C7 140.7(3) . . . . ?
C17 N1 C11 C12 -42.1(5) . . . . ?
